data_2221100
loop_
_publ_author_name
'Arshad, Muhammad Nadeem'
'Tahir, M. Nawaz'
'Khan, Islam Ullah'
'Shafiq, Muhammad'

_publ_section_title
;
 2-Bromo-4-nitroaniline
;
_journal_coeditor_code HK2621
_journal_issue 3
_journal_name_full 'Acta Crystallographica Section E'
_journal_page_first o480
_journal_paper_doi 10.1107/S1600536809004073
_journal_volume 65
_journal_year 2009
_chemical_formula_iupac 'C6 H5 Br N2 O2'
_chemical_formula_moiety 'C6 H5 Br N2 O2'
_chemical_formula_sum 'C6 H5 Br N2 O2'
_chemical_formula_weight 217.03
_chemical_name_systematic
;
2-Bromo-4-nitroaniline
;
_space_group_IT_number 33
_symmetry_cell_setting orthorhombic
_symmetry_space_group_name_Hall 'P 2c -2n'
_symmetry_space_group_name_H-M 'P n a 21'
_atom_sites_solution_hydrogens geom
_atom_sites_solution_primary direct
_atom_sites_solution_secondary difmap
_audit_creation_method SHELXL-97
_cell_angle_alpha 90
_cell_angle_beta 90
_cell_angle_gamma 90
_cell_formula_units_Z 4
_cell_length_a 11.098(3)
_cell_length_b 16.763(4)
_cell_length_c 3.9540(9)
_cell_measurement_reflns_used 1542
_cell_measurement_temperature 296(2)
_cell_measurement_theta_max 28.64
_cell_measurement_theta_min 3.05
_cell_volume 735.6(3)
_computing_cell_refinement 'SAINT (Bruker, 2007)'
_computing_data_collection 'APEX2 (Bruker, 2007)'
_computing_data_reduction 'SAINT (Bruker, 2007)'
_computing_molecular_graphics 'ORTEP-3 for Windows (Farrugia, 1997) and PLATON (Spek, 2003)'
_computing_publication_material
;
WinGX (Farrugia, 1999) and PLATON (Spek, 2003)
;
_computing_structure_refinement 'SHELXL97 (Sheldrick, 2008)'
_computing_structure_solution 'SHELXS97 (Sheldrick, 2008)'
_diffrn_ambient_temperature 296(2)
_diffrn_detector_area_resol_mean 7.40
_diffrn_measured_fraction_theta_full 0.995
_diffrn_measured_fraction_theta_max 0.995
_diffrn_measurement_device_type 'Bruker Kappa APEXII CCD'
_diffrn_measurement_method \w
_diffrn_radiation_monochromator graphite
_diffrn_radiation_source 'fine-focus sealed tube'
_diffrn_radiation_type MoK\a
_diffrn_radiation_wavelength 0.71073
_diffrn_reflns_av_R_equivalents 0.0578
_diffrn_reflns_av_sigmaI/netI 0.0690
_diffrn_reflns_limit_h_max 14
_diffrn_reflns_limit_h_min -13
_diffrn_reflns_limit_k_max 22
_diffrn_reflns_limit_k_min -22
_diffrn_reflns_limit_l_max 5
_diffrn_reflns_limit_l_min -3
_diffrn_reflns_number 4932
_diffrn_reflns_theta_full 28.64
_diffrn_reflns_theta_max 28.64
_diffrn_reflns_theta_min 3.05
_diffrn_standards_number 0
_exptl_absorpt_coefficient_mu 5.534
_exptl_absorpt_correction_T_max 0.578
_exptl_absorpt_correction_T_min 0.450
_exptl_absorpt_correction_type multi-scan
_exptl_absorpt_process_details '(SADABS; Bruker, 2005)'
_exptl_crystal_colour yellow
_exptl_crystal_density_diffrn 1.960
_exptl_crystal_density_method 'not measured'
_exptl_crystal_description needle
_exptl_crystal_F_000 424
_exptl_crystal_size_max 0.26
_exptl_crystal_size_mid 0.12
_exptl_crystal_size_min 0.10
_refine_diff_density_max 0.499
_refine_diff_density_min -0.617
_refine_ls_abs_structure_details 'Flack (1983), 469 Friedel pairs'
_refine_ls_abs_structure_Flack 0.01(2)
_refine_ls_extinction_method none
_refine_ls_goodness_of_fit_ref 1.001
_refine_ls_hydrogen_treatment constr
_refine_ls_matrix_type full
_refine_ls_number_parameters 100
_refine_ls_number_reflns 1542
_refine_ls_number_restraints 1
_refine_ls_restrained_S_all 1.001
_refine_ls_R_factor_all 0.0825
_refine_ls_R_factor_gt 0.0393
_refine_ls_shift/su_max 0.001
_refine_ls_shift/su_mean 0.000
_refine_ls_structure_factor_coef Fsqd
_refine_ls_weighting_details 'calc w=1/[\s^2^(Fo^2^)+(0.0302P)^2^] where P=(Fo^2^+2Fc^2^)/3'
_refine_ls_weighting_scheme calc
_refine_ls_wR_factor_gt 0.0748
_refine_ls_wR_factor_ref 0.0923
_reflns_number_gt 986
_reflns_number_total 1542
_reflns_threshold_expression I>2\s(I)
_cod_data_source_file hk2621.cif
_cod_data_source_block I
_cod_database_code 2221100
_cod_database_fobs_code 2221100

loop_
_symmetry_equiv_pos_site_id
_symmetry_equiv_pos_as_xyz
1 x,y,z
2 -x,-y,1/2+z
3 1/2-x,1/2+y,1/2+z
4 1/2+x,1/2-y,z

loop_
_atom_site_aniso_label
_atom_site_aniso_U_11
_atom_site_aniso_U_22
_atom_site_aniso_U_33
_atom_site_aniso_U_12
_atom_site_aniso_U_13
_atom_site_aniso_U_23
Br1 0.0557(3) 0.0436(3) 0.0578(4) -0.0094(3) -0.0026(7) 0.0100(5)
O1 0.075(4) 0.077(4) 0.112(5) 0.028(3) 0.016(4) -0.009(3)
O2 0.110(4) 0.037(2) 0.157(6) 0.010(2) 0.000(5) -0.006(5)
N1 0.035(2) 0.056(3) 0.062(4) 0.001(2) 0.003(2) -0.008(2)
N2 0.063(3) 0.051(3) 0.078(5) 0.017(3) -0.018(5) -0.007(5)
C1 0.041(3) 0.046(3) 0.041(7) 0.001(2) -0.010(3) 0.000(3)
C2 0.034(3) 0.049(3) 0.043(3) -0.001(2) 0.005(5) 0.009(6)
C3 0.034(3) 0.037(3) 0.033(4) -0.007(2) -0.007(2) 0.002(2)
C4 0.038(3) 0.049(3) 0.026(3) -0.002(3) -0.012(3) 0.000(3)
C5 0.043(3) 0.053(4) 0.047(4) -0.015(3) 0.002(3) 0.006(3)
C6 0.056(4) 0.037(3) 0.059(5) -0.008(3) -0.018(4) 0.005(3)

loop_
_atom_site_type_symbol
_atom_site_label
_atom_site_fract_x
_atom_site_fract_y
_atom_site_fract_z
_atom_site_U_iso_or_equiv
_atom_site_thermal_displace_type
_atom_site_calc_flag
_atom_site_refinement_flags
_atom_site_occupancy
Br Br1 0.34261(5) 0.56438(3) 0.7237(2) 0.0524(2) Uani . . 1.000
O O1 0.4834(5) 0.2673(3) 0.5214(15) 0.088(3) Uani . . 1.000
O O2 0.3637(4) 0.1882(2) 0.763(3) 0.101(2) Uani . . 1.000
N N1 0.1095(4) 0.5118(3) 1.0912(13) 0.0510(18) Uani . . 1.000
N N2 0.3960(5) 0.2544(3) 0.689(2) 0.064(2) Uani . . 1.000
C C1 0.3231(4) 0.3212(3) 0.8007(18) 0.043(3) Uani . . 1.000
C C2 0.3615(4) 0.3974(3) 0.730(3) 0.0420(17) Uani . . 1.000
C C3 0.2913(5) 0.4600(3) 0.8270(13) 0.0347(19) Uani . . 1.000
C C4 0.1833(5) 0.4491(3) 0.9987(15) 0.0377(17) Uani . . 1.000
C C5 0.1479(5) 0.3705(4) 1.0711(16) 0.048(2) Uani . . 1.000
C C6 0.2169(5) 0.3076(3) 0.9745(17) 0.051(2) Uani . . 1.000
H H1A 0.04332 0.50258 1.19738 0.0611 Uiso . . 1.000
H H1B 0.12976 0.55993 1.04260 0.0611 Uiso . . 1.000
H H2 0.43405 0.40604 0.61823 0.0502 Uiso . . 1.000
H H5 0.07627 0.36137 1.18676 0.0576 Uiso . . 1.000
H H6 0.19297 0.25579 1.02478 0.0605 Uiso . . 1.000

loop_
_atom_type_symbol
_atom_type_description
_atom_type_scat_dispersion_real
_atom_type_scat_dispersion_imag
_atom_type_scat_source
C C 0.0033 0.0016 'International Tables Vol C Tables 4.2.6.8 and 6.1.1.4'
H H 0.0000 0.0000 'International Tables Vol C Tables 4.2.6.8 and 6.1.1.4'
N N 0.0061 0.0033 'International Tables Vol C Tables 4.2.6.8 and 6.1.1.4'
O O 0.0106 0.0060 'International Tables Vol C Tables 4.2.6.8 and 6.1.1.4'
Br Br -0.2901 2.4595 'International Tables Vol C Tables 4.2.6.8 and 6.1.1.4'

loop_
_geom_angle_atom_site_label_1
_geom_angle_atom_site_label_2
_geom_angle_atom_site_label_3
_geom_angle_site_symmetry_1
_geom_angle_site_symmetry_2
_geom_angle_site_symmetry_3
_geom_angle
_geom_angle_publ_flag
O1 N2 O2 . . . 123.0(6) no
O1 N2 C1 . . . 118.8(5) no
O2 N2 C1 . . . 118.2(6) no
H1A N1 H1B . . . 120.00 no
C4 N1 H1A . . . 120.00 no
C4 N1 H1B . . . 120.00 no
N2 C1 C6 . . . 120.0(5) no
N2 C1 C2 . . . 118.8(5) no
C2 C1 C6 . . . 121.2(5) no
C1 C2 C3 . . . 118.8(6) no
Br1 C3 C2 . . . 118.8(4) no
Br1 C3 C4 . . . 119.2(4) no
C2 C3 C4 . . . 122.0(5) no
N1 C4 C5 . . . 119.6(5) no
N1 C4 C3 . . . 122.7(5) no
C3 C4 C5 . . . 117.7(5) no
C4 C5 C6 . . . 120.9(5) no
C1 C6 C5 . . . 119.5(5) no
C1 C2 H2 . . . 121.00 no
C3 C2 H2 . . . 121.00 no
C4 C5 H5 . . . 120.00 no
C6 C5 H5 . . . 120.00 no
C1 C6 H6 . . . 120.00 no
C5 C6 H6 . . . 120.00 no

loop_
_geom_bond_atom_site_label_1
_geom_bond_atom_site_label_2
_geom_bond_site_symmetry_1
_geom_bond_site_symmetry_2
_geom_bond_distance
_geom_bond_publ_flag
Br1 C3 . . 1.885(5) no
O1 N2 . . 1.195(9) no
O2 N2 . . 1.202(7) no
N1 C4 . . 1.382(7) no
N2 C1 . . 1.450(8) no
N1 H1B . . 0.8600 no
N1 H1A . . 0.8600 no
C1 C6 . . 1.383(8) no
C1 C2 . . 1.375(7) no
C2 C3 . . 1.362(8) no
C3 C4 . . 1.390(8) no
C4 C5 . . 1.404(8) no
C5 C6 . . 1.358(8) no
C2 H2 . . 0.9300 no
C5 H5 . . 0.9300 no
C6 H6 . . 0.9300 no

loop_
_geom_contact_atom_site_label_1
_geom_contact_atom_site_label_2
_geom_contact_distance
_geom_contact_site_symmetry_1
_geom_contact_site_symmetry_2
_geom_contact_publ_flag
Br1 N1 3.095(5) . . no
Br1 H1B 2.6800 . . no
Br1 H2 2.9700 . 2_665 no
O1 C6 3.391(8) . 4_555 no
O2 N1 3.049(7) . 3_544 no
O1 H2 2.4200 . . no
O1 H5 2.7300 . 4_554 no
O2 H6 2.4400 . . no
O2 H1B 2.3200 . 3_544 no
N1 Br1 3.095(5) . . no
N1 N1 3.158(7) . 2_564 no
N1 N1 3.158(7) . 2_565 no
N1 O2 3.049(7) . 3_555 no
N1 H1A 2.3200 . 2_564 no
N1 H1A 2.9500 . 2_565 no
C1 C5 3.576(9) . 1_554 no
C1 C6 3.480(10) . 1_554 no
C2 C5 3.551(11) . 1_554 no
C3 C4 3.492(8) . 1_554 no
C4 C3 3.492(8) . 1_556 no
C5 C1 3.576(9) . 1_556 no
C5 C2 3.551(11) . 1_556 no
C6 C1 3.480(10) . 1_556 no
C6 O1 3.391(8) . 4_455 no
C4 H1A 2.9000 . 2_564 no
H1A H5 2.4000 . . no
H1A N1 2.9500 . 2_564 no
H1A N1 2.3200 . 2_565 no
H1A C4 2.9000 . 2_565 no
H1A H1A 2.2000 . 2_564 no
H1A H1A 2.2000 . 2_565 no
H1A H1B 2.5800 . 2_565 no
H1B Br1 2.6800 . . no
H1B H1A 2.5800 . 2_564 no
H1B O2 2.3200 . 3_555 no
H2 O1 2.4200 . . no
H2 Br1 2.9700 . 2_664 no
H5 H1A 2.4000 . . no
H5 O1 2.7300 . 4_456 no
H6 O2 2.4400 . . no

loop_
_geom_hbond_atom_site_label_D
_geom_hbond_atom_site_label_H
_geom_hbond_atom_site_label_A
_geom_hbond_site_symmetry_A
_geom_hbond_distance_DH
_geom_hbond_distance_HA
_geom_hbond_distance_DA
_geom_hbond_angle_DHA
_geom_hbond_publ_flag
N1 H1A N1 2_565 0.86 2.32 3.158(7) 167.00 yes
N1 H1B Br1 . 0.86 2.68 3.095(5) 111.00 yes
N1 H1B O2 3_555 0.86 2.32 3.049(7) 143.00 yes

loop_
_geom_torsion_atom_site_label_1
_geom_torsion_atom_site_label_2
_geom_torsion_atom_site_label_3
_geom_torsion_atom_site_label_4
_geom_torsion_site_symmetry_1
_geom_torsion_site_symmetry_2
_geom_torsion_site_symmetry_3
_geom_torsion_site_symmetry_4
_geom_torsion
_geom_torsion_publ_flag
O1 N2 C1 C2 . . . . -4.5(11) no
O1 N2 C1 C6 . . . . 175.4(7) no
O2 N2 C1 C2 . . . . 177.4(9) no
O2 N2 C1 C6 . . . . -2.8(11) no
N2 C1 C2 C3 . . . . 178.2(7) no
C6 C1 C2 C3 . . . . -1.6(13) no
N2 C1 C6 C5 . . . . -178.5(6) no
C2 C1 C6 C5 . . . . 1.4(11) no
C1 C2 C3 Br1 . . . . -179.0(6) no
C1 C2 C3 C4 . . . . 0.9(12) no
Br1 C3 C4 N1 . . . . 1.6(8) no
Br1 C3 C4 C5 . . . . 179.9(4) no
C2 C3 C4 N1 . . . . -178.3(7) no
C2 C3 C4 C5 . . . . 0.1(10) no
N1 C4 C5 C6 . . . . 178.1(6) no
C3 C4 C5 C6 . . . . -0.3(9) no
C4 C5 C6 C1 . . . . -0.4(10) no

loop_
_cod_related_entry_id
_cod_related_entry_database
_cod_related_entry_code
1 ChemSpider 24074
